data_4021954
loop_
_publ_author_name
'Beno\^it Laleu'
'G\'erald Bernardinelli'
'Remi Chauvin'
'J\'er\^ome Lacour'

_publ_contact_author
;
     Dr Gerald Bernardinelli
     Laboratory of X-ray Crystallography
     University of Geneva
     24, quai E. Ansermet
     CH - 1211 Geneva 4
     Switzerland
;
_publ_contact_author_email gerald.bernardinelli@cryst.unige.ch
_publ_contact_author_fax '41 22 379 61 08'
_publ_contact_author_phone '41 22 379 62 02'
_publ_section_title
;
 Trimesitylmethylphosphonium Cation. Supramolecular Stereocontrol
 and Simple Enantiomerization Mechanism Determination
;
_journal_name_full 'Journal of Organic Chemistry'
_journal_page_first 7412
_journal_page_last 7416
_journal_paper_doi 10.1021/jo061097w
_journal_volume 71
_journal_year 2006
_chemical_absolute_configuration ad
_chemical_formula_moiety
;
' (C28 H36 P)2 , (C18 Cl12 O6 P)4 , C6 H14 , (C4 H8 O2)1.5 '
;
_chemical_formula_sum 'C104 H98 Cl24 O15 P4'
_chemical_formula_weight 2562.7
_space_group_IT_number 4
_symmetry_cell_setting monoclinic
_symmetry_space_group_name_Hall 'P 2yb'
_symmetry_space_group_name_H-M 'P 1 21 1'
_audit_conform_dict_name cif_core.dic
_audit_conform_dict_version 2.0.1
_audit_creation_date 2004-10-25
_audit_creation_method from_xtal_archive_file_using_CIFIO
_audit_update_record 2006-02-09
_cell_angle_alpha 90.00000
_cell_angle_beta 101.707(5)
_cell_angle_gamma 90.00000
_cell_formula_units_Z 2
_cell_length_a 12.3799(5)
_cell_length_b 24.2382(12)
_cell_length_c 21.2644(10)
_cell_measurement_reflns_used 8000
_cell_measurement_temperature 200
_cell_measurement_theta_max 25.7
_cell_measurement_theta_min 3.1
_cell_volume 6248.0(5)
_computing_cell_refinement 'CELL (Stoe & Cie, 1999)'
_computing_data_collection 'EXPOSE (Stoe & Cie, 1999)'
_computing_data_reduction 'XRED (Stoe & Cie, 1999)'
_computing_molecular_graphics xtal_gx3
_computing_publication_material xtal_CIFIO
_computing_structure_refinement xtal_CRYLSQ
_computing_structure_solution SIR97
_diffrn_detector_area_resol_mean 6
_diffrn_measured_fraction_theta_full .99
_diffrn_measured_fraction_theta_max .99
_diffrn_measurement_device_type 'Stoe Ipds'
_diffrn_measurement_method \f
_diffrn_radiation_type MoK\a
_diffrn_radiation_wavelength .71073
_diffrn_reflns_av_R_equivalents .077
_diffrn_reflns_limit_h_max 15
_diffrn_reflns_limit_h_min -15
_diffrn_reflns_limit_k_max 29
_diffrn_reflns_limit_k_min -29
_diffrn_reflns_limit_l_max 26
_diffrn_reflns_limit_l_min -26
_diffrn_reflns_number 49644
_diffrn_reflns_theta_full 26.0
_diffrn_reflns_theta_max 26.0
_diffrn_standards_decay_% 0
_exptl_absorpt_coefficient_mu .63
_exptl_absorpt_correction_T_max .9618
_exptl_absorpt_correction_T_min .8668
_exptl_absorpt_correction_type numerical
_exptl_absorpt_process_details 'XRED; Stoe & Cie, 1999'
_exptl_crystal_colour colourless
_exptl_crystal_density_diffrn 1.362
_exptl_crystal_density_meas ?
_exptl_crystal_description plate
_exptl_crystal_F_000 2620
_exptl_crystal_size_max .28
_exptl_crystal_size_mid .23
_exptl_crystal_size_min .06
_refine_diff_density_max .921
_refine_diff_density_min -.579
_refine_ls_abs_structure_details Flack_xabs_refined
_refine_ls_abs_structure_Flack .06(10)
_refine_ls_extinction_coef .00000
_refine_ls_extinction_method none
_refine_ls_goodness_of_fit_ref 1.28(1)
_refine_ls_hydrogen_treatment noref
_refine_ls_number_parameters 1285
_refine_ls_number_reflns 10548
_refine_ls_R_factor_gt .044
_refine_ls_shift/su_max .002
_refine_ls_structure_factor_coef F
_refine_ls_weighting_details \w=1/[\s^2^(Fo)+0.0002(Fo^2^)]
_refine_ls_weighting_scheme calc
_refine_ls_wR_factor_ref .042
_reflns_Friedel_coverage .97
_reflns_number_gt 9272
_reflns_number_total 24214
_reflns_threshold_expression 'refl observed if Fo > 3.99 \s(Fo)'
_cod_data_source_file jo061097wsi20060529_123819.cif
_cod_depositor_comments
;
The following automatic conversions were performed:

'_exptl_crystal_density_meas' value 'not_measured' was changed to '?'
- the value is perceived as not measured.

Automatic conversion script
Id: cif_fix_values 3008 2015-01-20 13:52:24Z robertas 
;
_cod_original_sg_symbol_H-M 'P 21'
_cod_database_code 4021954

loop_
_symmetry_equiv_pos_as_xyz
+x,+y,+z
-x,1/2+y,-z

loop_
_atom_site_label
_atom_site_fract_x
_atom_site_fract_y
_atom_site_fract_z
_atom_site_U_iso_or_equiv
_atom_site_occupancy
_atom_site_adp_type
P1a .1850(4) .67601 .4476(2) .040(3) 1.00000 Uani
Cl1a .5374(4) .6613(2) .3937(3) .062(3) 1.00000 Uani
Cl2a .5199(5) .7000(3) .2502(3) .074(4) 1.00000 Uani
Cl3a .2923(6) .7365(3) .1698(3) .099(5) 1.00000 Uani
Cl4a .0811(5) .7345(3) .2320(3) .072(4) 1.00000 Uani
Cl5a .3284(6) .6453(4) .6693(3) .108(5) 1.00000 Uani
Cl6a .4221(5) .7575(5) .7327(3) .142(6) 1.00000 Uani
Cl7a .3805(6) .8674(4) .6527(4) .128(6) 1.00000 Uani
Cl8a .2675(5) .8608(3) .5067(3) .085(4) 1.00000 Uani
Cl9a .1016(5) .48616(19) .4193(3) .064(3) 1.00000 Uani
Cl10a -.1317(5) .4634(2) .4528(3) .076(4) 1.00000 Uani
Cl11a -.2716(5) .5617(3) .4878(3) .072(4) 1.00000 Uani
Cl12a -.1776(5) .6827(3) .4912(3) .060(3) 1.00000 Uani
O1a .3149(9) .6673(5) .4340(6) .045(7) 1.00000 Uani
O2a .1377(9) .6944(4) .3703(5) .038(6) 1.00000 Uani
O3a .2337(10) .6595(5) .5274(5) .050(7) 1.00000 Uani
O4a .2070(8) .7448(5) .4650(5) .040(6) 1.00000 Uani
O5a .1617(10) .6075(4) .4324(5) .046(7) 1.00000 Uani
O6a .0523(9) .6846(5) .4614(5) .044(7) 1.00000 Uani
C1a .3201(15) .6826(7) .3733(8) .038(10) 1.00000 Uani
C2a .4152(15) .6822(6) .3479(8) .040(10) 1.00000 Uani
C3a .4060(17) .7000(7) .2841(9) .049(11) 1.00000 Uani
C4a .3024(18) .7168(7) .2479(9) .055(11) 1.00000 Uani
C5a .2075(14) .7148(7) .2752(8) .039(10) 1.00000 Uani
C6a .2216(14) .6983(7) .3368(8) .036(10) 1.00000 Uani
C7a .2689(16) .7048(9) .5619(9) .047(12) 1.00000 Uani
C8a .3178(18) .7052(12) .6272(10) .073(16) 1.00000 Uani
C9a .3563(18) .7548(18) .6551(11) .103(19) 1.00000 Uani
C10a .3354(19) .8051(13) .6181(14) .084(17) 1.00000 Uani
C11a .2863(16) .8037(9) .5540(10) .056(13) 1.00000 Uani
C12a .2541(12) .7513(9) .5257(7) .039(9) 1.00000 Uani
C13a .0639(14) .5920(7) .4432(8) .041(10) 1.00000 Uani
C14a .0247(15) .5384(7) .4408(8) .046(11) 1.00000 Uani
C15a -.0820(17) .5298(8) .4553(9) .053(12) 1.00000 Uani
C16a -.1425(15) .5732(8) .4710(8) .050(11) 1.00000 Uani
C17a -.1038(15) .6284(8) .4727(7) .044(11) 1.00000 Uani
C18a -.0003(16) .6360(8) .4603(7) .046(11) 1.00000 Uani
P1b .4648(4) .59556(18) .03362(19) .037(3) 1.00000 Uani
Cl1b .5163(4) .55446(19) .25565(19) .049(3) 1.00000 Uani
Cl2b .7698(5) .5592(3) .3171(3) .072(4) 1.00000 Uani
Cl3b .9397(4) .5901(3) .2332(3) .073(4) 1.00000 Uani
Cl4b .8564(4) .6106(2) .0848(3) .065(3) 1.00000 Uani
Cl5b .0759(4) .58825(19) .0097(3) .056(3) 1.00000 Uani
Cl6b -.0188(4) .7096(3) .0004(3) .076(4) 1.00000 Uani
Cl7b .1431(5) .8097(2) .0099(3) .076(4) 1.00000 Uani
Cl8b .3981(5) .78827(18) .0316(3) .059(3) 1.00000 Uani
Cl9b .4626(4) .40254(16) -.0056(2) .046(3) 1.00000 Uani
Cl10b .4814(5) .38223(19) -.1500(3) .066(3) 1.00000 Uani
Cl11b .4782(6) .4827(2) -.2425(3) .075(4) 1.00000 Uani
Cl12b .4651(5) .6034(2) -.1894(2) .063(3) 1.00000 Uani
O1b .4728(9) .5850(4) .1136(5) .038(6) 1.00000 Uani
O2b .6048(9) .6037(5) .0463(5) .042(7) 1.00000 Uani
O3b .3251(9) .5878(5) .0236(5) .041(6) 1.00000 Uani
O4b .4517(9) .6654(4) .0378(5) .041(7) 1.00000 Uani
O5b .4723(9) .5245(4) .0266(5) .036(7) 1.00000 Uani
O6b .4625(9) .6037(4) -.0461(5) .042(7) 1.00000 Uani
C1b .5795(13) .5831(6) .1471(8) .032(9) 1.00000 Uani
C2b .6126(15) .5711(6) .2109(7) .039(10) 1.00000 Uani
C3b .7250(15) .5734(7) .2384(8) .046(10) 1.00000 Uani
C4b .8008(14) .5865(7) .1992(9) .045(11) 1.00000 Uani
C5b .7663(13) .5959(7) .1335(9) .045(11) 1.00000 Uani
C6b .6546(14) .5951(6) .1084(8) .038(10) 1.00000 Uani
C7b .2739(14) .6367(7) .0199(7) .030(9) 1.00000 Uani
C8b .1640(15) .6444(6) .0131(7) .036(10) 1.00000 Uani
C9b .1221(14) .6984(8) .0110(8) .043(11) 1.00000 Uani
C10b .1957(14) .7439(8) .0158(7) .045(10) 1.00000 Uani
C11b .3090(14) .7342(6) .0243(7) .037(10) 1.00000 Uani
C12b .3453(14) .6807(7) .0276(7) .035(10) 1.00000 Uani
C13b .4697(13) .5104(7) -.0355(8) .035(10) 1.00000 Uani
C14b .4697(13) .4573(7) -.0572(8) .039(10) 1.00000 Uani
C15b .4739(14) .4485(7) -.1219(8) .041(10) 1.00000 Uani
C16b .4732(14) .4926(7) -.1630(8) .045(10) 1.00000 Uani
C17b .4704(14) .5467(7) -.1402(7) .040(10) 1.00000 Uani
C18b .4666(12) .5551(7) -.0753(8) .034(9) 1.00000 Uani
P1c .8741(4) .84860(19) .3585(3) .044(3) 1.00000 Uani
C1c .9179(16) .9192(8) .3629(8) .049(11) 1.00000 Uani
C2c .8602(17) .9630(8) .3855(8) .054(12) 1.00000 Uani
C3c .898(3) 1.0169(8) .3862(9) .067(14) 1.00000 Uani
C4c .992(3) 1.0298(9) .3666(11) .082(17) 1.00000 Uani
C5c 1.0512(18) .9875(14) .3459(10) .083(17) 1.00000 Uani
C6c 1.0150(18) .9328(10) .3447(9) .064(14) 1.00000 Uani
C7c .749(3) .9565(7) .4048(9) .074(14) 1.00000 Uani
C8c 1.034(3) 1.0862(9) .3626(10) .117(18) 1.00000 Uani
C9c 1.0871(19) .8920(11) .3172(10) .088(16) 1.00000 Uani
C10c .8312(14) .8262(7) .2766(8) .043(10) 1.00000 Uani
C11c .8116(15) .8595(8) .2224(9) .056(12) 1.00000 Uani
C12c .7843(15) .8362(9) .1605(9) .055(13) 1.00000 Uani
C13c .7752(16) .7816(9) .1509(9) .063(13) 1.00000 Uani
C14c .7911(14) .7485(9) .2036(9) .058(11) 1.00000 Uani
C15c .8198(14) .7665(7) .2659(9) .050(11) 1.00000 Uani
C16c .8096(17) .9225(8) .2260(10) .063(13) 1.00000 Uani
C17c .738(2) .7583(11) .0830(10) .105(17) 1.00000 Uani
C18c .8306(16) .7256(7) .3179(10) .069(13) 1.00000 Uani
C19c .7691(15) .8345(6) .4059(8) .039(10) 1.00000 Uani
C20c .6588(16) .8245(7) .3787(9) .047(11) 1.00000 Uani
C21c .5907(16) .8073(7) .4173(11) .056(12) 1.00000 Uani
C22c .6264(18) .8004(7) .4827(9) .052(12) 1.00000 Uani
C23c .7319(18) .8141(8) .5088(8) .051(11) 1.00000 Uani
C24c .8040(17) .8307(7) .4742(9) .048(12) 1.00000 Uani
C25c .6060(16) .8378(7) .3081(9) .058(12) 1.00000 Uani
C26c .546(3) .7799(9) .5228(11) .095(17) 1.00000 Uani
C27c .9179(18) .8469(7) .5102(8) .061(12) 1.00000 Uani
C28c .9900(15) .8071(7) .3922(8) .055(11) 1.00000 Uani
P1d .2336(4) .43813(17) .1595(2) .034(3) 1.00000 Uani
C1d .2717(13) .4601(7) .2417(7) .037(9) 1.00000 Uani
C2d .3113(13) .4216(6) .2933(8) .038(10) 1.00000 Uani
C3d .3530(15) .4427(8) .3525(8) .049(11) 1.00000 Uani
C4d .3529(15) .4992(8) .3692(9) .046(11) 1.00000 Uani
C5d .3051(15) .5332(7) .3194(10) .052(12) 1.00000 Uani
C6d .2603(14) .5175(7) .2549(9) .048(11) 1.00000 Uani
C7d .3136(14) .3610(7) .2874(8) .047(10) 1.00000 Uani
C8d .4000(16) .5217(8) .4339(9) .062(12) 1.00000 Uani
C9d .2106(13) .5589(7) .2083(9) .047(10) 1.00000 Uani
C10d .0843(14) .4418(6) .1286(9) .043(10) 1.00000 Uani
C11d .0041(14) .4485(6) .1648(9) .039(11) 1.00000 Uani
C12d -.1024(15) .4553(7) .1356(11) .053(12) 1.00000 Uani
C13d -.1389(16) .4560(8) .0692(12) .062(13) 1.00000 Uani
C14d -.0623(17) .4493(7) .0322(9) .052(11) 1.00000 Uani
C15d .0502(17) .4417(7) .0584(10) .058(12) 1.00000 Uani
C16d .0302(15) .4419(8) .2378(10) .060(12) 1.00000 Uani
C17d -.2558(17) .4638(10) .0385(13) .101(17) 1.00000 Uani
C18d .1251(17) .4306(8) .0110(9) .061(12) 1.00000 Uani
C19d .2904(15) .3704(7) .1443(8) .042(10) 1.00000 Uani
C20d .2250(14) .3242(7) .1289(7) .034(10) 1.00000 Uani
C21d .2753(17) .2775(7) .1095(8) .046(11) 1.00000 Uani
C22d .3834(16) .2744(7) .1035(8) .042(11) 1.00000 Uani
C23d .4468(14) .3196(8) .1254(8) .044(11) 1.00000 Uani
C24d .4050(14) .3677(7) .1455(7) .038(10) 1.00000 Uani
C25d .1065(16) .3192(6) .1321(8) .051(11) 1.00000 Uani
C26d .4309(18) .2234(9) .0823(10) .072(14) 1.00000 Uani
C27d .4865(15) .4139(7) .1715(8) .049(11) 1.00000 Uani
C28d .2948(15) .4881(7) .1144(8) .050(10) 1.00000 Uani
O1e .686(3) .5798(10) .6498(14) .111(11) .50000 Uiso
O2e .5592(15) .5258(7) .5905(8) .038(6) .50000 Uiso
C1e .5946(19) .5755(8) .6138(12) .061(11) .50000 Uiso
C2e .540(3) .6255(10) .5802(14) .048(9) .50000 Uiso
C3e .625(3) .4829(11) .6241(16) .072(13) .50000 Uiso
C4e .576(4) .4292(12) .600(2) .091(14) .50000 Uiso
O1f .083(2) .2999(11) .3281(12) .076(9) .50000 Uiso
O2f .090(3) .2109(9) .3147(13) .090(10) .50000 Uiso
C1f .0477(15) .2556(10) .3369(10) .040(8) .50000 Uiso
C2f -.063(3) .2515(15) .3502(15) .072(10) .50000 Uiso
C3f .202(3) .2183(15) .3159(17) .115(18) .50000 Uiso
C4f .229(3) .1919(15) .2581(16) .066(11) .50000 Uiso
O1g .925(3) .4561(14) .841(3) .21(3) .50000 Uiso
O2g .768(3) .4940(10) .8591(13) .097(10) .50000 Uiso
C1g .825(3) .4515(10) .8371(14) .099(16) .50000 Uiso
C2g .779(3) .3951(12) .8376(17) .069(12) .50000 Uiso
C3g .811(4) .5456(13) .8492(18) .102(17) .50000 Uiso
C4g .781(4) .5852(13) .8976(18) .079(13) .50000 Uiso
C1h .860(3) .0621(15) .1630(16) .148(12) 1.00000 Uiso
C2h .897(3) .1220(15) .1672(15) .154(12) 1.00000 Uiso
C3h .818(3) .1667(11) .1627(12) .102(9) 1.00000 Uiso
C4h .854(3) .2237(11) .1656(12) .106(9) 1.00000 Uiso
C5h .767(3) .2648(17) .1562(15) .156(13) 1.00000 Uiso
C6h .795(4) .3149(19) .159(2) .193(17) 1.00000 Uiso
H3c .85963 1.04754 .40095 .04000 1.00000 Uiso
H5c 1.12064 .99386 .33139 .04000 1.00000 Uiso
H71c .69884 .93455 .37167 .04000 1.00000 Uiso
H72c .75669 .93857 .44590 .04000 1.00000 Uiso
H73c .71459 .99343 .40660 .04000 1.00000 Uiso
H81c .97126 1.11163 .35187 .04000 1.00000 Uiso
H82c 1.07977 1.09652 .40433 .04000 1.00000 Uiso
H83c 1.07830 1.08786 .32902 .04000 1.00000 Uiso
H91c 1.12337 .91062 .28580 .04000 1.00000 Uiso
H92c 1.14381 .87674 .35165 .04000 1.00000 Uiso
H93c 1.04137 .86179 .29531 .04000 1.00000 Uiso
H12c .77248 .86219 .12400 .04000 1.00000 Uiso
H14c .78067 .70920 .19744 .04000 1.00000 Uiso
H161c .78087 .93366 .26328 .04000 1.00000 Uiso
H162c .88404 .93646 .22886 .04000 1.00000 Uiso
H163c .76186 .93659 .18674 .04000 1.00000 Uiso
H171c .67596 .78003 .05890 .04000 1.00000 Uiso
H172c .80004 .76043 .05973 .04000 1.00000 Uiso
H173c .71534 .71989 .08454 .04000 1.00000 Uiso
H181c .79224 .69137 .30149 .04000 1.00000 Uiso
H182c .90998 .71677 .33351 .04000 1.00000 Uiso
H183c .80063 .73968 .35309 .04000 1.00000 Uiso
H21c .51374 .79955 .39651 .04000 1.00000 Uiso
H23c .75645 .81288 .55522 .04000 1.00000 Uiso
H251c .62720 .87463 .29668 .04000 1.00000 Uiso
H252c .62888 .81042 .27940 .04000 1.00000 Uiso
H253c .52458 .83618 .30284 .04000 1.00000 Uiso
H261c .47809 .80168 .51274 .04000 1.00000 Uiso
H262c .53021 .74116 .51379 .04000 1.00000 Uiso
H263c .57977 .78454 .56871 .04000 1.00000 Uiso
H271c .91388 .86604 .55005 .04000 1.00000 Uiso
H272c .96513 .81395 .52078 .04000 1.00000 Uiso
H273c .95354 .87154 .48365 .04000 1.00000 Uiso
H281c 1.04952 .81216 .36743 .04000 1.00000 Uiso
H282c 1.01933 .81741 .43688 .04000 1.00000 Uiso
H283c .96751 .76836 .38960 .04000 1.00000 Uiso
H3d .38655 .41760 .38643 .04000 1.00000 Uiso
H5d .30107 .57323 .32869 .04000 1.00000 Uiso
H71d .24532 .34847 .25772 .04000 1.00000 Uiso
H72d .37752 .34970 .27026 .04000 1.00000 Uiso
H73d .31636 .34410 .32957 .04000 1.00000 Uiso
H81d .43207 .49142 .46094 .04000 1.00000 Uiso
H82d .45636 .54840 .42945 .04000 1.00000 Uiso
H83d .34161 .53903 .45096 .04000 1.00000 Uiso
H91d .18694 .59005 .23151 .04000 1.00000 Uiso
H92d .26557 .57095 .18455 .04000 1.00000 Uiso
H93d .14790 .54275 .17964 .04000 1.00000 Uiso
H12d -.15608 .46041 .16197 .04000 1.00000 Uiso
H14d -.08484 .45002 -.01462 .04000 1.00000 Uiso
H161d .07745 .41025 .24925 .04000 1.00000 Uiso
H162d .06713 .47571 .25682 .04000 1.00000 Uiso
H163d -.03986 .43728 .25226 .04000 1.00000 Uiso
H171d -.30317 .44968 .06645 .04000 1.00000 Uiso
H172d -.27153 .50243 .02925 .04000 1.00000 Uiso
H173d -.27227 .44279 -.00250 .04000 1.00000 Uiso
H181d .08358 .41549 -.02838 .04000 1.00000 Uiso
H182d .15980 .46590 .00123 .04000 1.00000 Uiso
H183d .18462 .40524 .03017 .04000 1.00000 Uiso
H21d .22959 .24525 .09851 .04000 1.00000 Uiso
H23d .52653 .31820 .12506 .04000 1.00000 Uiso
H251d .09257 .34200 .16796 .04000 1.00000 Uiso
H252d .06078 .33236 .09227 .04000 1.00000 Uiso
H253d .09002 .28110 .13954 .04000 1.00000 Uiso
H261d .39345 .19081 .09634 .04000 1.00000 Uiso
H262d .42322 .22270 .03632 .04000 1.00000 Uiso
H263d .51003 .22119 .10309 .04000 1.00000 Uiso
H271d .55945 .39728 .18852 .04000 1.00000 Uiso
H272d .49255 .43971 .13766 .04000 1.00000 Uiso
H273d .46159 .43314 .20667 .04000 1.00000 Uiso
H281d .26516 .52607 .11864 .04000 1.00000 Uiso
H282d .37531 .48985 .12768 .04000 1.00000 Uiso
H283d .27425 .47712 .06876 .04000 1.00000 Uiso
H21e .57973 .63799 .54730 .04000 .50000 Uiso
H22e .46392 .61768 .56048 .04000 .50000 Uiso
H23e .54155 .65607 .61164 .04000 .50000 Uiso
H31e .69897 .48798 .61839 .04000 .50000 Uiso
H32e .62090 .48642 .66955 .04000 .50000 Uiso
H41e .49939 .43492 .57847 .04000 .50000 Uiso
H42e .61779 .41810 .56526 .04000 .50000 Uiso
H43e .58622 .40355 .63266 .04000 .50000 Uiso
H21f -.10409 .28524 .33370 .04000 .50000 Uiso
H22f -.09970 .21954 .32772 .04000 .50000 Uiso
H23f -.05766 .24848 .39570 .04000 .50000 Uiso
H31f .23972 .19546 .35535 .04000 .50000 Uiso
H32f .22269 .25527 .32336 .04000 .50000 Uiso
H41f .19478 .15898 .24698 .04000 .50000 Uiso
H42f .31209 .18841 .26561 .04000 .50000 Uiso
H43f .20985 .22020 .22307 .04000 .50000 Uiso
H21g .74895 .39034 .87633 .04000 .50000 Uiso
H22g .71795 .38969 .79974 .04000 .50000 Uiso
H23g .83631 .36864 .83626 .04000 .50000 Uiso
H31g .88918 .54239 .85238 .04000 .50000 Uiso
H32g .77677 .55924 .80491 .04000 .50000 Uiso
H41g .70757 .57905 .90239 .04000 .50000 Uiso
H42g .83355 .57787 .93846 .04000 .50000 Uiso
H43g .79249 .62269 .88394 .04000 .50000 Uiso
H11h .82384 .05371 .19890 .04000 1.00000 Uiso
H12h .80828 .05584 .12221 .04000 1.00000 Uiso
H13h .92496 .03782 .16537 .04000 1.00000 Uiso
H21h .94758 .12783 .20903 .04000 1.00000 Uiso
H22h .93816 .12937 .13287 .04000 1.00000 Uiso
H31h .76733 .16274 .12090 .04000 1.00000 Uiso
H32h .77824 .16188 .19718 .04000 1.00000 Uiso
H41h .90342 .22884 .20832 .04000 1.00000 Uiso
H42h .90000 .22841 .13268 .04000 1.00000 Uiso
H51h .72466 .25586 .11360 .04000 1.00000 Uiso
H52h .72508 .25464 .18889 .04000 1.00000 Uiso
H61h .83889 .31966 .20351 .04000 1.00000 Uiso
H62h .83847 .32089 .12822 .04000 1.00000 Uiso
H63h .73412 .34049 .15413 .04000 1.00000 Uiso

loop_
_atom_site_aniso_label
_atom_site_aniso_U_11
_atom_site_aniso_U_22
_atom_site_aniso_U_33
_atom_site_aniso_U_12
_atom_site_aniso_U_13
_atom_site_aniso_U_23
P1a .040(3) .040(3) .038(3) .006(3) .006(3) .007(2)
Cl1a .042(3) .064(4) .080(4) .005(3) .015(3) .001(3)
Cl2a .080(4) .060(4) .099(4) -.002(3) .055(4) -.001(3)
Cl3a .122(6) .132(6) .053(4) .013(5) .038(4) .022(4)
Cl4a .076(4) .088(5) .046(3) .008(3) -.003(3) .008(3)
Cl5a .086(5) .183(7) .053(4) .012(5) .007(4) .051(4)
Cl6a .088(5) .284(10) .048(4) -.018(7) -.001(3) -.035(6)
Cl7a .087(6) .159(7) .130(6) -.011(5) .001(5) -.096(6)
Cl8a .070(4) .054(4) .126(5) .008(3) .004(4) -.027(4)
Cl9a .063(4) .044(3) .089(4) .003(3) .023(3) .001(3)
Cl10a .062(4) .053(3) .111(5) -.011(3) .015(4) .015(3)
Cl11a .048(4) .079(4) .097(4) -.004(3) .030(3) .017(3)
Cl12a .051(4) .068(4) .067(4) .013(3) .022(3) .006(3)
O1a .035(7) .052(7) .047(8) .002(6) .007(6) .013(6)
O2a .026(7) .040(7) .044(7) -.001(5) -.003(6) .003(5)
O3a .060(9) .054(8) .034(7) -.001(7) .002(6) .014(6)
O4a .042(7) .045(7) .032(6) .002(7) .001(5) -.000(6)
O5a .040(8) .034(7) .068(8) -.005(6) .020(6) .008(6)
O6a .042(8) .037(7) .054(7) .004(6) .016(6) .000(6)
C1a .039(12) .038(10) .034(11) .000(9) -.004(10) .004(8)
C2a .045(12) .028(10) .051(12) -.006(8) .018(10) -.008(8)
C3a .066(14) .042(11) .050(12) -.014(10) .035(11) -.005(9)
C4a .064(15) .052(12) .045(11) .008(11) .006(12) -.011(9)
C5a .041(12) .042(10) .036(11) -.004(9) .015(9) -.015(8)
C6a .039(12) .041(10) .029(10) -.008(9) .012(10) -.008(8)
C7a .039(12) .063(13) .042(12) -.003(10) .014(10) .001(11)
C8a .040(14) .14(3) .044(14) .008(14) .011(11) .022(14)
C9a .062(16) .17(3) .076(17) -.03(3) .017(13) -.05(3)
C10a .039(15) .13(3) .08(2) .006(15) .008(14) -.060(17)
C11a .036(13) .079(15) .051(13) -.003(11) .005(11) -.015(11)
C12a .035(10) .050(11) .033(10) .000(11) .009(8) -.012(11)
C13a .041(12) .029(10) .054(11) -.004(10) .011(9) .009(8)
C14a .041(13) .059(13) .037(10) .006(10) .005(9) .006(8)
C15a .052(14) .050(12) .054(12) .007(11) .003(11) .009(9)
C16a .041(12) .060(14) .050(11) -.003(10) .011(10) .007(9)
C17a .040(12) .065(13) .025(10) -.000(10) -.000(9) .006(8)
C18a .052(14) .046(12) .036(10) .013(11) .002(10) .009(9)
P1b .039(3) .034(3) .039(3) -.003(3) .010(3) .005(2)
Cl1b .047(3) .057(3) .044(3) -.007(3) .010(3) -.001(3)
Cl2b .063(4) .097(4) .050(3) -.001(4) -.005(3) .010(3)
Cl3b .032(3) .075(4) .103(4) -.003(3) -.002(3) -.006(3)
Cl4b .039(3) .075(4) .088(4) -.008(3) .031(3) .001(3)
Cl5b .038(3) .055(3) .073(4) -.007(3) .004(3) .018(3)
Cl6b .045(4) .067(4) .117(5) .016(3) .019(3) .032(3)
Cl7b .080(5) .042(3) .106(5) .020(3) .018(4) .008(3)
Cl8b .065(4) .036(3) .076(4) -.012(3) .017(3) -.000(3)
Cl9b .058(4) .031(3) .049(3) .003(3) .009(3) .006(2)
Cl10b .095(5) .049(3) .050(3) -.002(3) .008(3) -.006(3)
Cl11b .121(5) .064(4) .041(3) -.018(4) .016(3) -.003(3)
Cl12b .081(4) .063(4) .042(3) -.007(3) .007(3) .017(3)
O1b .035(7) .035(6) .041(7) -.004(6) .003(6) .006(5)
O2b .036(7) .046(7) .049(8) -.009(6) .020(6) .006(6)
O3b .038(7) .035(7) .046(7) -.003(6) -.000(6) .003(5)
O4b .039(8) .033(7) .054(7) -.011(6) .016(6) .003(5)
O5b .036(7) .037(7) .034(7) -.003(6) .006(6) .009(5)
O6b .050(8) .028(7) .049(7) -.002(6) .014(6) .003(6)
C1b .026(11) .031(9) .038(11) -.010(8) .002(9) -.002(8)
C2b .056(13) .036(10) .026(10) -.012(9) .011(9) -.003(7)
C3b .034(12) .045(11) .054(12) -.004(9) -.003(10) -.003(8)
C4b .030(11) .043(11) .058(13) .008(9) .000(10) .002(9)
C5b .020(11) .036(10) .079(14) -.007(8) .012(10) -.004(10)
C6b .041(12) .027(9) .049(11) .007(9) .014(10) -.002(8)
C7b .031(11) .032(10) .029(9) -.003(9) .007(8) .009(7)
C8b .046(12) .026(10) .034(10) .006(9) -.000(9) .010(7)
C9b .027(11) .066(13) .036(10) .008(10) .005(9) .013(9)
C10b .050(12) .039(10) .045(9) .004(11) .011(8) .009(9)
C11b .034(11) .039(12) .040(10) -.005(8) .006(8) .004(7)
C12b .027(11) .033(11) .044(10) .001(9) .007(8) .001(8)
C13b .024(10) .046(12) .034(11) -.005(8) .003(8) -.002(9)
C14b .034(11) .038(11) .043(12) .002(8) .005(9) .009(8)
C15b .052(12) .036(10) .030(10) -.002(9) -.003(9) -.002(8)
C16b .046(12) .048(11) .036(10) -.019(9) -.003(9) -.004(9)
C17b .053(12) .041(11) .022(10) .005(9) -.002(8) .005(8)
C18b .018(9) .029(10) .052(11) -.004(8) .005(8) .006(9)
P1c .043(3) .042(3) .048(3) .000(3) .007(3) .003(3)
C1c .038(13) .061(13) .045(11) -.004(10) .003(10) -.001(9)
C2c .062(14) .059(13) .038(11) .007(12) .004(10) -.003(9)
C3c .103(19) .033(12) .054(13) -.017(12) -.006(13) .004(9)
C4c .11(3) .042(14) .078(17) -.035(16) -.013(16) .009(12)
C5c .053(16) .13(3) .056(15) -.044(16) -.011(12) .045(15)
C6c .054(15) .079(16) .061(14) -.002(13) .014(12) .015(11)
C7c .12(2) .037(11) .066(13) .022(13) .017(14) -.001(10)
C8c .19(3) .076(16) .067(15) -.055(18) -.023(16) .003(12)
C9c .060(16) .12(2) .084(16) -.040(15) .019(13) .022(15)
C10c .038(11) .046(11) .045(11) .006(9) .008(9) .004(9)
C11c .044(13) .066(13) .058(13) .007(10) .013(10) .013(11)
C12c .057(14) .069(15) .039(12) .021(11) .006(10) .014(10)
C13c .068(15) .067(15) .055(13) .023(12) .017(11) -.009(12)
C14c .053(12) .053(11) .065(13) .011(12) .001(10) -.008(13)
C15c .049(12) .043(13) .054(12) .002(9) .002(10) -.002(9)
C16c .055(14) .059(14) .072(14) -.004(10) .004(12) .014(10)
C17c .14(3) .095(18) .074(15) .064(18) -.001(14) -.010(14)
C18c .057(14) .045(12) .106(16) .026(10) .022(13) .005(11)
C19c .042(12) .025(9) .046(12) .003(8) .002(9) -.006(8)
C20c .048(13) .042(11) .054(12) -.002(10) .021(11) -.005(9)
C21c .046(13) .035(11) .090(16) .002(9) .023(13) -.008(10)
C22c .067(16) .048(12) .048(13) .008(11) .026(12) .005(9)
C23c .057(15) .053(12) .044(11) -.018(10) .013(11) -.005(9)
C24c .064(15) .035(11) .049(13) -.013(10) .017(12) -.004(9)
C25c .053(13) .062(12) .052(12) .010(10) -.007(10) -.009(9)
C26c .13(3) .080(15) .107(18) -.006(14) .094(17) -.004(12)
C27c .093(17) .040(11) .048(12) -.007(11) .014(12) .001(9)
C28c .054(13) .052(11) .058(12) -.003(10) .010(10) .006(9)
P1d .027(3) .033(3) .041(3) .001(2) .007(3) .005(2)
C1d .026(10) .042(10) .045(10) -.012(8) .013(8) .001(9)
C2d .033(11) .030(10) .053(12) -.001(8) .012(9) -.002(9)
C3d .050(13) .058(13) .045(12) -.004(10) .024(10) -.006(10)
C4d .036(12) .055(13) .051(13) -.006(10) .024(10) -.009(10)
C5d .034(12) .048(11) .081(15) -.018(9) .030(11) -.021(11)
C6d .037(11) .035(11) .078(14) -.006(9) .028(11) -.010(10)
C7d .056(13) .035(10) .046(10) .009(9) .003(9) .004(8)
C8d .047(13) .077(14) .060(13) -.001(11) .003(11) -.008(11)
C9d .027(10) .038(10) .082(13) -.001(9) .022(10) -.001(10)
C10d .045(12) .019(9) .059(12) .005(8) -.006(10) -.003(8)
C11d .022(11) .028(10) .077(14) -.011(8) .032(10) -.013(9)
C12d .024(12) .030(10) .105(18) .004(8) .010(12) -.015(10)
C13d .029(13) .045(12) .104(19) .013(10) -.008(13) -.014(11)
C14d .037(13) .039(11) .066(13) -.004(9) -.021(11) .003(9)
C15d .063(15) .030(10) .080(16) -.006(10) .010(13) -.015(10)
C16d .043(12) .067(13) .080(15) -.011(10) .038(11) -.018(11)
C17d .047(15) .087(16) .16(3) -.002(13) .003(16) -.040(16)
C18d .070(15) .057(12) .048(12) .019(11) -.010(11) .008(10)
C19d .043(12) .043(11) .044(11) .015(9) .020(9) .001(8)
C20d .042(12) .033(10) .030(9) -.013(9) .013(8) .000(7)
C21d .070(15) .028(10) .039(11) -.003(9) .008(10) -.001(7)
C22d .043(13) .042(11) .041(11) .013(10) .011(10) .005(8)
C23d .035(11) .052(12) .052(11) .015(10) .021(10) .010(9)
C24d .036(12) .043(11) .040(10) .005(9) .018(9) .005(8)
C25d .066(14) .023(9) .063(12) -.011(9) .010(11) .009(8)
C26d .071(16) .079(15) .073(14) .011(12) .032(12) -.007(11)
C27d .038(12) .055(12) .055(12) .000(10) .010(10) -.000(9)
C28d .054(13) .036(10) .059(12) -.002(9) .010(10) .000(9)

loop_
_atom_type_symbol
_atom_type_scat_source
_atom_type_scat_dispersion_real
_atom_type_scat_dispersion_imag
C Int._Tables_Vol_IV_Tables_2.2B_and_2.3.1 .002 .002
H Int._Tables_Vol_IV_Tables_2.2B_and_2.3.1 0 0
Cl Int._Tables_Vol_IV_Tables_2.2B_and_2.3.1 .132 .159
O Int._Tables_Vol_IV_Tables_2.2B_and_2.3.1 .008 .006
P Int._Tables_Vol_IV_Tables_2.2B_and_2.3.1 .09 .095

loop_
_geom_angle_atom_site_label_1
_geom_angle_atom_site_label_2
_geom_angle_atom_site_label_3
_geom_angle
O1a P1a O2a 91.1(6)
O1a P1a O3a 89.2(6)
O1a P1a O4a 92.5(5)
O1a P1a O5a 88.6(6)
O1a P1a O6a 179.7(5)
O2a P1a O3a 178.2(5)
O2a P1a O4a 87.9(5)
O2a P1a O5a 93.4(5)
O2a P1a O6a 88.8(6)
O3a P1a O4a 90.3(5)
O3a P1a O5a 88.4(6)
O3a P1a O6a 90.9(6)
O4a P1a O5a 178.3(6)
O4a P1a O6a 87.8(5)
O5a P1a O6a 91.0(6)
P1a O1a C1a 110.9(10)
P1a O2a C6a 111.9(9)
P1a O3a C7a 110.8(11)
P1a O4a C12a 110.4(11)
P1a O5a C13a 111.6(10)
P1a O6a C18a 111.3(11)
O1a C1a C2a 125.0(14)
O1a C1a C6a 114.2(16)
C2a C1a C6a 120.8(16)
Cl1a C2a C1a 120.3(13)
Cl1a C2a C3a 122.1(15)
C1a C2a C3a 117.5(15)
Cl2a C3a C2a 119.6(14)
Cl2a C3a C4a 120.3(14)
C2a C3a C4a 120.1(19)
Cl3a C4a C3a 119.3(17)
Cl3a C4a C5a 120.4(14)
C3a C4a C5a 120.2(16)
Cl4a C5a C4a 121.0(13)
Cl4a C5a C6a 121.9(15)
C4a C5a C6a 117.1(15)
O2a C6a C1a 111.6(14)
O2a C6a C5a 124.2(15)
C1a C6a C5a 124.2(18)
O3a C7a C8a 125.1(19)
O3a C7a C12a 112.3(15)
C8a C7a C12a 122.7(19)
Cl5a C8a C7a 119.4(19)
Cl5a C8a C9a 122.3(18)
C7a C8a C9a 118(3)
Cl6a C9a C8a 121(3)
Cl6a C9a C10a 120(3)
C8a C9a C10a 120(2)
Cl7a C10a C9a 120(2)
Cl7a C10a C11a 119(3)
C9a C10a C11a 121(3)
Cl8a C11a C10a 123.1(19)
Cl8a C11a C12a 118.8(14)
C10a C11a C12a 118(2)
O4a C12a C7a 116.0(17)
O4a C12a C11a 123.5(16)
C7a C12a C11a 120.5(15)
O5a C13a C14a 125.7(16)
O5a C13a C18a 114.0(15)
C14a C13a C18a 120.3(17)
Cl9a C14a C13a 119.8(15)
Cl9a C14a C15a 122.7(14)
C13a C14a C15a 117.4(16)
Cl10a C15a C14a 118.0(14)
Cl10a C15a C16a 121.1(16)
C14a C15a C16a 120.9(17)
Cl11a C16a C15a 120.0(15)
Cl11a C16a C17a 117.9(14)
C15a C16a C17a 122.1(18)
Cl12a C17a C16a 122.9(15)
Cl12a C17a C18a 120.7(14)
C16a C17a C18a 116.4(17)
O6a C18a C13a 111.6(16)
O6a C18a C17a 125.6(17)
C13a C18a C17a 122.8(17)
O1b P1b O2b 90.5(6)
O1b P1b O3b 87.7(6)
O1b P1b O4b 94.7(6)
O1b P1b O5b 86.8(6)
O1b P1b O6b 177.0(6)
O2b P1b O3b 178.1(6)
O2b P1b O4b 88.9(6)
O2b P1b O5b 93.4(6)
O2b P1b O6b 87.5(6)
O3b P1b O4b 90.6(6)
O3b P1b O5b 87.1(6)
O3b P1b O6b 94.4(6)
O4b P1b O5b 177.2(6)
O4b P1b O6b 87.4(6)
O5b P1b O6b 91.2(6)
P1b O1b C1b 112.3(10)
P1b O2b C6b 112.5(11)
P1b O3b C7b 111.4(10)
P1b O4b C12b 111.5(10)
P1b O5b C13b 110.0(10)
P1b O6b C18b 111.4(10)
O1b C1b C2b 126.0(16)
O1b C1b C6b 112.0(13)
C2b C1b C6b 122.0(15)
Cl1b C2b C1b 119.8(13)
Cl1b C2b C3b 121.5(12)
C1b C2b C3b 118.7(17)
Cl2b C3b C2b 120.4(14)
Cl2b C3b C4b 120.5(13)
C2b C3b C4b 119.1(15)
Cl3b C4b C3b 119.3(13)
Cl3b C4b C5b 119.2(15)
C3b C4b C5b 121.6(15)
Cl4b C5b C4b 122.5(13)
Cl4b C5b C6b 119.7(14)
C4b C5b C6b 117.7(17)
O2b C6b C1b 112.4(14)
O2b C6b C5b 126.8(17)
C1b C6b C5b 120.8(15)
O3b C7b C8b 125.6(14)
O3b C7b C12b 113.3(14)
C8b C7b C12b 121.0(15)
Cl5b C8b C7b 120.4(12)
Cl5b C8b C9b 120.3(14)
C7b C8b C9b 119.3(15)
Cl6b C9b C8b 120.4(14)
Cl6b C9b C10b 120.0(14)
C8b C9b C10b 119.6(16)
Cl7b C10b C9b 119.2(14)
Cl7b C10b C11b 121.3(13)
C9b C10b C11b 119.4(16)
Cl8b C11b C10b 119.9(12)
Cl8b C11b C12b 121.7(13)
C10b C11b C12b 118.3(15)
O4b C12b C7b 113.1(14)
O4b C12b C11b 124.7(15)
C7b C12b C11b 122.2(16)
O5b C13b C14b 124.3(15)
O5b C13b C18b 113.3(14)
C14b C13b C18b 122.4(16)
Cl9b C14b C13b 120.2(13)
Cl9b C14b C15b 121.4(12)
C13b C14b C15b 118.5(15)
Cl10b C15b C14b 119.8(12)
Cl10b C15b C16b 119.7(13)
C14b C15b C16b 120.5(15)
Cl11b C16b C15b 121.2(13)
Cl11b C16b C17b 118.7(13)
C15b C16b C17b 120.1(15)
Cl12b C17b C16b 122.4(12)
Cl12b C17b C18b 118.5(12)
C16b C17b C18b 119.0(14)
O6b C18b C13b 114.0(14)
O6b C18b C17b 126.5(14)
C13b C18b C17b 119.4(15)
C1c P1c C10c 111.4(8)
C1c P1c C19c 113.0(8)
C1c P1c C28c 107.9(9)
C10c P1c C19c 112.0(8)
C10c P1c C28c 105.9(8)
C19c P1c C28c 106.2(8)
P1c C1c C2c 124.3(15)
P1c C1c C6c 119.1(15)
C2c C1c C6c 116.5(18)
C1c C2c C3c 121(2)
C1c C2c C7c 124.1(17)
C3c C2c C7c 114.5(18)
C2c C3c C4c 122(3)
C3c C4c C5c 118(3)
C3c C4c C8c 125(3)
C5c C4c C8c 117(3)
C4c C5c C6c 121(3)
C1c C6c C5c 121(3)
C1c C6c C9c 124(2)
C5c C6c C9c 114(3)
P1c C10c C11c 126.5(13)
P1c C10c C15c 116.6(12)
C11c C10c C15c 116.8(15)
C10c C11c C12c 120.7(17)
C10c C11c C16c 122.8(17)
C12c C11c C16c 116.3(17)
C11c C12c C13c 122.3(17)
C12c C13c C14c 117.6(18)
C12c C13c C17c 120.5(18)
C14c C13c C17c 122(2)
C13c C14c C15c 125.0(19)
C10c C15c C14c 117.4(16)
C10c C15c C18c 123.9(15)
C14c C15c C18c 118.5(16)
P1c C19c C20c 123.3(13)
P1c C19c C24c 117.9(14)
C20c C19c C24c 118.7(18)
C19c C20c C21c 118.6(16)
C19c C20c C25c 123.7(17)
C21c C20c C25c 117.3(17)
C20c C21c C22c 122.4(18)
C21c C22c C23c 117.8(19)
C21c C22c C26c 119.6(18)
C23c C22c C26c 122.6(17)
C22c C23c C24c 123.4(17)
C19c C24c C23c 118.8(17)
C19c C24c C27c 123.7(18)
C23c C24c C27c 117.4(17)
C1d P1d C10d 112.4(8)
C1d P1d C19d 113.6(7)
C1d P1d C28d 105.2(8)
C10d P1d C19d 111.9(7)
C10d P1d C28d 106.2(8)
C19d P1d C28d 106.8(8)
P1d C1d C2d 121.9(12)
P1d C1d C6d 117.5(12)
C2d C1d C6d 120.6(14)
C1d C2d C3d 117.7(14)
C1d C2d C7d 125.9(14)
C3d C2d C7d 116.3(14)
C2d C3d C4d 125.2(16)
C3d C4d C5d 114.2(16)
C3d C4d C8d 124.6(16)
C5d C4d C8d 121.2(17)
C4d C5d C6d 127.1(16)
C1d C6d C5d 114.5(15)
C1d C6d C9d 125.5(16)
C5d C6d C9d 120.0(15)
P1d C10d C11d 126.2(13)
P1d C10d C15d 115.2(14)
C11d C10d C15d 118.4(16)
C10d C11d C12d 120.2(18)
C10d C11d C16d 121.6(15)
C12d C11d C16d 117.8(18)
C11d C12d C13d 124(3)
C12d C13d C14d 117.6(17)
C12d C13d C17d 123(3)
C14d C13d C17d 120(3)
C13d C14d C15d 122.6(19)
C10d C15d C14d 117.4(19)
C10d C15d C18d 125.8(16)
C14d C15d C18d 116.7(17)
P1d C19d C20d 122.5(14)
P1d C19d C24d 117.1(12)
C20d C19d C24d 120.3(15)
C19d C20d C21d 116.9(16)
C19d C20d C25d 126.3(15)
C21d C20d C25d 116.8(14)
C20d C21d C22d 125.2(16)
C21d C22d C23d 115.2(16)
C21d C22d C26d 122.1(16)
C23d C22d C26d 122.3(18)
C22d C23d C24d 123.7(17)
C19d C24d C23d 118.2(15)
C19d C24d C27d 123.9(15)
C23d C24d C27d 117.9(15)
C1e O2e C3e 111.1(18)
O1e C1e O2e 120(2)
O1e C1e C2e 120(3)
O2e C1e C2e 118.0(19)
O2e C3e C4e 109(3)
C1f O2f C3f 111(3)
O1f C1f O2f 119(3)
O1f C1f C2f 119(3)
O2f C1f C2f 118(3)
O2f C3f C4f 109(3)
C1g O2g C3g 112(3)
O1g C1g O2g 119(3)
O1g C1g C2g 118(3)
O2g C1g C2g 117(3)
O2g C3g C4g 108(4)
C1h C2h C3h 121(3)
C2h C3h C4h 121(3)
C3h C4h C5h 116(3)
C4h C5h C6h 117(4)

loop_
_geom_bond_atom_site_label_1
_geom_bond_atom_site_label_2
_geom_bond_distance
P1a O1a 1.704(12)
P1a O2a 1.690(11)
P1a O3a 1.727(11)
P1a O4a 1.716(12)
P1a O5a 1.705(10)
P1a O6a 1.739(13)
Cl1a C2a 1.701(17)
Cl2a C3a 1.71(3)
Cl3a C4a 1.707(18)
Cl4a C5a 1.714(16)
Cl5a C8a 1.70(3)
Cl6a C9a 1.69(3)
Cl7a C10a 1.72(3)
Cl8a C11a 1.70(3)
Cl9a C14a 1.700(19)
Cl10a C15a 1.718(19)
Cl11a C16a 1.73(2)
Cl12a C17a 1.693(19)
O1a C1a 1.36(2)
O2a C6a 1.38(3)
O3a C7a 1.34(3)
O4a C12a 1.314(16)
O5a C13a 1.33(3)
O6a C18a 1.34(3)
C1a C2a 1.39(3)
C1a C6a 1.36(3)
C2a C3a 1.41(3)
C3a C4a 1.42(3)
C4a C5a 1.41(3)
C5a C6a 1.35(3)
C7a C8a 1.40(3)
C7a C12a 1.36(3)
C8a C9a 1.38(5)
C9a C10a 1.44(5)
C10a C11a 1.38(4)
C11a C12a 1.43(3)
C13a C14a 1.38(3)
C13a C18a 1.42(3)
C14a C15a 1.43(3)
C15a C16a 1.37(3)
C16a C17a 1.42(3)
C17a C18a 1.37(3)
P1b O1b 1.703(11)
P1b O2b 1.710(12)
P1b O3b 1.710(12)
P1b O4b 1.704(11)
P1b O5b 1.733(11)
P1b O6b 1.700(11)
Cl1b C2b 1.717(19)
Cl2b C3b 1.688(17)
Cl3b C4b 1.727(17)
Cl4b C5b 1.71(2)
Cl5b C8b 1.736(16)
Cl6b C9b 1.735(18)
Cl7b C10b 1.719(19)
Cl8b C11b 1.699(16)
Cl9b C14b 1.735(17)
Cl10b C15b 1.724(16)
Cl11b C16b 1.719(17)
Cl12b C17b 1.720(16)
O1b C1b 1.368(18)
O2b C6b 1.355(19)
O3b C7b 1.339(19)
O4b C12b 1.34(2)
O5b C13b 1.36(2)
O6b C18b 1.340(19)
C1b C2b 1.37(3)
C1b C6b 1.39(3)
C2b C3b 1.40(3)
C3b C4b 1.41(3)
C4b C5b 1.39(3)
C5b C6b 1.38(3)
C7b C8b 1.35(3)
C7b C12b 1.37(3)
C8b C9b 1.40(3)
C9b C10b 1.42(3)
C10b C11b 1.40(3)
C11b C12b 1.37(3)
C13b C14b 1.37(3)
C13b C18b 1.37(3)
C14b C15b 1.40(3)
C15b C16b 1.38(3)
C16b C17b 1.40(3)
C17b C18b 1.40(3)
P1c C1c 1.793(18)
P1c C10c 1.800(16)
P1c C19c 1.83(2)
P1c C28c 1.780(18)
C1c C2c 1.42(3)
C1c C6c 1.37(3)
C2c C3c 1.39(3)
C2c C7c 1.52(4)
C3c C4c 1.36(5)
C4c C5c 1.38(4)
C4c C8c 1.47(4)
C5c C6c 1.40(4)
C6c C9c 1.53(4)
C10c C11c 1.39(3)
C10c C15c 1.47(3)
C11c C12c 1.41(3)
C11c C16c 1.53(3)
C12c C13c 1.34(3)
C13c C14c 1.36(3)
C13c C17c 1.53(3)
C14c C15c 1.37(3)
C15c C18c 1.47(3)
C19c C20c 1.39(3)
C19c C24c 1.43(3)
C20c C21c 1.36(3)
C20c C25c 1.54(3)
C21c C22c 1.38(3)
C22c C23c 1.35(3)
C22c C26c 1.52(4)
C23c C24c 1.33(3)
C24c C27c 1.51(3)
P1d C1d 1.797(15)
P1d C10d 1.834(17)
P1d C19d 1.841(17)
P1d C28d 1.803(18)
C1d C2d 1.45(3)
C1d C6d 1.43(3)
C2d C3d 1.36(3)
C2d C7d 1.47(3)
C3d C4d 1.41(3)
C4d C5d 1.38(3)
C4d C8d 1.49(3)
C5d C6d 1.42(3)
C6d C9d 1.46(3)
C10d C11d 1.38(3)
C10d C15d 1.47(3)
C11d C12d 1.35(3)
C11d C16d 1.53(3)
C12d C13d 1.39(4)
C13d C14d 1.36(4)
C13d C17d 1.47(3)
C14d C15d 1.40(3)
C15d C18d 1.52(4)
C19d C20d 1.38(3)
C19d C24d 1.41(3)
C20d C21d 1.39(3)
C20d C25d 1.49(3)
C21d C22d 1.37(3)
C22d C23d 1.37(3)
C22d C26d 1.48(3)
C23d C24d 1.38(3)
C24d C27d 1.53(3)
O1e C1e 1.23(4)
O2e C1e 1.34(3)
O2e C3e 1.42(4)
C1e C2e 1.50(4)
C3e C4e 1.48(4)
O1f C1f 1.19(4)
O2f C1f 1.33(4)
O2f C3f 1.39(4)
C1f C2f 1.45(4)
C3f C4f 1.48(6)
O1g C1g 1.23(5)
O2g C1g 1.38(4)
O2g C3g 1.39(5)
C1g C2g 1.48(4)
C3g C4g 1.51(6)
C1h C2h 1.52(5)
C2h C3h 1.45(5)
C3h C4h 1.45(4)
C4h C5h 1.45(5)
C5h C6h 1.26(6)

loop_
_geom_torsion_atom_site_label_1
_geom_torsion_atom_site_label_2
_geom_torsion_atom_site_label_3
_geom_torsion_atom_site_label_4
_geom_torsion
O2a P1a O1a C1a 4.9(10)
O3a P1a O1a C1a -173.3(10)
O4a P1a O1a C1a -83.0(10)
O5a P1a O1a C1a 98.3(10)
O1a P1a O2a C6a -5.3(10)
O4a P1a O2a C6a 87.2(10)
O5a P1a O2a C6a -93.9(10)
O6a P1a O2a C6a 175.1(10)
O1a P1a O3a C7a 89.2(12)
O4a P1a O3a C7a -3.3(13)
O5a P1a O3a C7a 177.9(13)
O6a P1a O3a C7a -91.1(12)
O1a P1a O4a C12a -85.2(10)
O2a P1a O4a C12a -176.2(10)
O3a P1a O4a C12a 4.0(11)
O6a P1a O4a C12a 94.9(10)
O1a P1a O5a C13a 174.5(10)
O2a P1a O5a C13a -94.4(10)
O3a P1a O5a C13a 85.3(10)
O6a P1a O5a C13a -5.5(10)
O2a P1a O6a C18a 99.2(10)
O3a P1a O6a C18a -82.6(10)
O4a P1a O6a C18a -172.9(10)
O5a P1a O6a C18a 5.8(10)
P1a O1a C1a C2a 177.9(13)
P1a O1a C1a C6a -3.4(16)
P1a O2a C6a C1a 4.3(15)
P1a O2a C6a C5a -176.6(13)
P1a O3a C7a C8a -176.8(18)
P1a O3a C7a C12a 2(2)
P1a O4a C12a C7a -3.9(18)
P1a O4a C12a C11a 177.7(14)
P1a O5a C13a C14a -174.0(13)
P1a O5a C13a C18a 4.0(15)
P1a O6a C18a C13a -4.6(15)
P1a O6a C18a C17a 176.5(12)
O1a C1a C2a Cl1a 0(3)
O1a C1a C2a C3a -179.5(14)
C6a C1a C2a Cl1a -178.8(12)
C6a C1a C2a C3a 2(3)
O1a C1a C6a O2a -.5(18)
O1a C1a C6a C5a -179.6(14)
C2a C1a C6a O2a 178.3(13)
C2a C1a C6a C5a 0(3)
Cl1a C2a C3a Cl2a 1(2)
Cl1a C2a C3a C4a 179.8(13)
C1a C2a C3a Cl2a -179.7(12)
C1a C2a C3a C4a 0(3)
Cl2a C3a C4a Cl3a 0(2)
Cl2a C3a C4a C5a 177.6(13)
C2a C3a C4a Cl3a -178.3(13)
C2a C3a C4a C5a -1(3)
Cl3a C4a C5a Cl4a -3(2)
Cl3a C4a C5a C6a 179.3(13)
C3a C4a C5a Cl4a -179.5(13)
C3a C4a C5a C6a 2(3)
Cl4a C5a C6a O2a 2(3)
Cl4a C5a C6a C1a -179.5(13)
C4a C5a C6a O2a 179.8(14)
C4a C5a C6a C1a -1(3)
O3a C7a C8a Cl5a -4(3)
O3a C7a C8a C9a 176(2)
C12a C7a C8a Cl5a 177.6(16)
C12a C7a C8a C9a -3(4)
O3a C7a C12a O4a 1(3)
O3a C7a C12a C11a 179.9(16)
C8a C7a C12a O4a -180.0(18)
C8a C7a C12a C11a -2(3)
Cl5a C8a C9a Cl6a 3(4)
Cl5a C8a C9a C10a -174.2(19)
C7a C8a C9a Cl6a -176.8(18)
C7a C8a C9a C10a 6(4)
Cl6a C9a C10a Cl7a 1(3)
Cl6a C9a C10a C11a 177.1(19)
C8a C9a C10a Cl7a 178.7(19)
C8a C9a C10a C11a -6(4)
Cl7a C10a C11a Cl8a 0(3)
Cl7a C10a C11a C12a 177.3(16)
C9a C10a C11a Cl8a -175.7(18)
C9a C10a C11a C12a 2(4)
Cl8a C11a C12a O4a -2(3)
Cl8a C11a C12a C7a 179.3(15)
C10a C11a C12a O4a -179.7(18)
C10a C11a C12a C7a 2(3)
O5a C13a C14a Cl9a -3(3)
O5a C13a C14a C15a 178.5(14)
C18a C13a C14a Cl9a 179.3(12)
C18a C13a C14a C15a 0(3)
O5a C13a C18a O6a .5(18)
O5a C13a C18a C17a 179.4(13)
C14a C13a C18a O6a 178.6(13)
C14a C13a C18a C17a -3(3)
Cl9a C14a C15a Cl10a 1.7(19)
Cl9a C14a C15a C16a -178.5(13)
C13a C14a C15a Cl10a -179.8(12)
C13a C14a C15a C16a -.0(18)
Cl10a C15a C16a Cl11a 0(2)
Cl10a C15a C16a C17a -179.2(12)
C14a C15a C16a Cl11a 179.5(12)
C14a C15a C16a C17a 0(3)
Cl11a C16a C17a Cl12a .8(18)
Cl11a C16a C17a C18a 178.8(12)
C15a C16a C17a Cl12a 179.4(13)
C15a C16a C17a C18a -3(3)
Cl12a C17a C18a O6a 0(3)
Cl12a C17a C18a C13a -178.6(12)
C16a C17a C18a O6a -177.9(14)
C16a C17a C18a C13a 3(3)
O2b P1b O1b C1b -5.2(10)
O3b P1b O1b C1b 175.4(10)
O4b P1b O1b C1b -94.2(10)
O5b P1b O1b C1b 88.2(10)
O1b P1b O2b C6b 3.9(10)
O4b P1b O2b C6b 98.6(10)
O5b P1b O2b C6b -82.9(10)
O6b P1b O2b C6b -174.0(10)
O1b P1b O3b C7b 98.5(10)
O4b P1b O3b C7b 3.7(10)
O5b P1b O3b C7b -174.6(10)
O6b P1b O3b C7b -83.7(10)
O1b P1b O4b C12b -91.8(10)
O2b P1b O4b C12b 177.8(10)
O3b P1b O4b C12b -4.0(10)
O6b P1b O4b C12b 90.3(10)
O1b P1b O5b C13b -179.4(10)
O2b P1b O5b C13b -89.1(10)
O3b P1b O5b C13b 92.8(10)
O6b P1b O5b C13b -1.6(10)
O2b P1b O6b C18b 93.6(10)
O3b P1b O6b C18b -86.9(10)
O4b P1b O6b C18b -177.3(10)
O5b P1b O6b C18b .3(10)
P1b O1b C1b C2b -174.6(13)
P1b O1b C1b C6b 5.2(15)
P1b O2b C6b C1b -1.6(16)
P1b O2b C6b C5b 176.7(13)
P1b O3b C7b C8b -178.8(12)
P1b O3b C7b C12b -2.6(15)
P1b O4b C12b C7b 3.4(16)
P1b O4b C12b C11b -175.9(13)
P1b O5b C13b C14b -177.3(13)
P1b O5b C13b C18b 2.5(16)
P1b O6b C18b C13b 1.1(16)
P1b O6b C18b C17b -177.4(13)
O1b C1b C2b Cl1b 2(3)
O1b C1b C2b C3b -177.1(14)
C6b C1b C2b Cl1b -177.9(12)
C6b C1b C2b C3b 3(3)
O1b C1b C6b O2b -2.3(18)
O1b C1b C6b C5b 179.3(14)
C2b C1b C6b O2b 177.6(13)
C2b C1b C6b C5b 0(3)
Cl1b C2b C3b Cl2b .6(19)
Cl1b C2b C3b C4b 179.0(13)
C1b C2b C3b Cl2b 179.6(12)
C1b C2b C3b C4b -2(3)
Cl2b C3b C4b Cl3b -2(2)
Cl2b C3b C4b C5b 177.0(13)
C2b C3b C4b Cl3b 179.3(12)
C2b C3b C4b C5b -1(3)
Cl3b C4b C5b Cl4b 0(3)
Cl3b C4b C5b C6b -177.1(13)
C3b C4b C5b Cl4b -179.0(13)
C3b C4b C5b C6b 4(3)
Cl4b C5b C6b O2b 2(3)
Cl4b C5b C6b C1b -180.0(12)
C4b C5b C6b O2b 179.3(15)
C4b C5b C6b C1b -2(3)
O3b C7b C8b Cl5b 1(3)
O3b C7b C8b C9b 178.8(14)
C12b C7b C8b Cl5b -174.9(12)
C12b C7b C8b C9b 3(3)
O3b C7b C12b O4b -.5(18)
O3b C7b C12b C11b 178.8(14)
C8b C7b C12b O4b 175.9(13)
C8b C7b C12b C11b -5(3)
Cl5b C8b C9b Cl6b -3.8(19)
Cl5b C8b C9b C10b 178.1(12)
C7b C8b C9b Cl6b 178.5(12)
C7b C8b C9b C10b 0(3)
Cl6b C9b C10b Cl7b -.8(19)
Cl6b C9b C10b C11b -179.9(12)
C8b C9b C10b Cl7b 177.3(12)
C8b C9b C10b C11b -2(3)
Cl7b C10b C11b Cl8b 2.1(18)
Cl7b C10b C11b C12b -179.0(12)
C9b C10b C11b Cl8b -178.7(12)
C9b C10b C11b C12b 0(3)
Cl8b C11b C12b O4b 1(3)
Cl8b C11b C12b C7b -178.0(12)
C10b C11b C12b O4b -177.6(14)
C10b C11b C12b C7b 3(3)
O5b C13b C14b Cl9b 5(3)
O5b C13b C14b C15b -176.0(15)
C18b C13b C14b Cl9b -174.8(12)
C18b C13b C14b C15b 4(3)
O5b C13b C18b O6b -2.4(19)
O5b C13b C18b C17b 176.2(14)
C14b C13b C18b O6b 177.4(14)
C14b C13b C18b C17b -4(3)
Cl9b C14b C15b Cl10b -4(2)
Cl9b C14b C15b C16b 176.3(13)
C13b C14b C15b Cl10b 176.6(13)
C13b C14b C15b C16b -3(3)
Cl10b C15b C16b Cl11b 0(3)
Cl10b C15b C16b C17b -178.1(13)
C14b C15b C16b Cl11b -179.9(13)
C14b C15b C16b C17b 1(3)
Cl11b C16b C17b Cl12b 3(3)
Cl11b C16b C17b C18b -179.8(12)
C15b C16b C17b Cl12b -178.0(14)
C15b C16b C17b C18b -1(3)
Cl12b C17b C18b O6b -2(3)
Cl12b C17b C18b C13b 179.4(12)
C16b C17b C18b O6b -179.3(15)
C16b C17b C18b C13b 2(3)
C10c P1c C1c C2c 111.3(15)
C10c P1c C1c C6c -70.2(16)
C19c P1c C1c C2c -15.8(17)
C19c P1c C1c C6c 162.7(13)
C28c P1c C1c C2c -132.9(14)
C28c P1c C1c C6c 45.6(16)
C1c P1c C10c C11c -12.3(19)
C1c P1c C10c C15c 165.3(13)
C19c P1c C10c C11c 115.3(16)
C19c P1c C10c C15c -67.1(15)
C28c P1c C10c C11c -129.4(17)
C28c P1c C10c C15c 48.2(15)
C1c P1c C19c C20c 107.8(14)
C1c P1c C19c C24c -75.9(14)
C10c P1c C19c C20c -19.0(15)
C10c P1c C19c C24c 157.3(12)
C28c P1c C19c C20c -134.1(13)
C28c P1c C19c C24c 42.2(14)
P1c C1c C2c C3c -178.6(13)
P1c C1c C2c C7c -4(3)
C6c C1c C2c C3c 3(3)
C6c C1c C2c C7c 177.1(16)
P1c C1c C6c C5c 178.5(14)
P1c C1c C6c C9c 3(3)
C2c C1c C6c C5c -3(3)
C2c C1c C6c C9c -178.0(16)
C1c C2c C3c C4c -1(3)
C7c C2c C3c C4c -176.1(18)
C2c C3c C4c C5c 0(3)
C2c C3c C4c C8c 176.4(19)
C3c C4c C5c C6c 0(4)
C8c C4c C5c C6c -176.6(19)
C4c C5c C6c C1c 1(3)
C4c C5c C6c C9c 177.0(19)
P1c C10c C11c C12c 176.3(15)
P1c C10c C11c C16c -8(3)
C15c C10c C11c C12c -1(3)
C15c C10c C11c C16c 174.1(17)
P1c C10c C15c C14c -177.7(14)
P1c C10c C15c C18c 6(3)
C11c C10c C15c C14c 0(3)
C11c C10c C15c C18c -176.0(17)
C10c C11c C12c C13c 0(3)
C16c C11c C12c C13c -175.1(19)
C11c C12c C13c C14c 1(3)
C11c C12c C13c C17c 176.1(19)
C12c C13c C14c C15c -3(3)
C17c C13c C14c C15c -177.3(19)
C13c C14c C15c C10c 2(3)
C13c C14c C15c C18c 178.2(19)
P1c C19c C20c C21c 171.3(13)
P1c C19c C20c C25c -16(3)
C24c C19c C20c C21c -5(3)
C24c C19c C20c C25c 168.1(15)
P1c C19c C24c C23c -172.1(13)
P1c C19c C24c C27c 11(3)
C20c C19c C24c C23c 4(3)
C20c C19c C24c C27c -172.7(15)
C19c C20c C21c C22c 1(3)
C25c C20c C21c C22c -172.4(16)
C20c C21c C22c C23c 3(3)
C20c C21c C22c C26c -178.7(17)
C21c C22c C23c C24c -4(3)
C26c C22c C23c C24c 178.0(18)
C22c C23c C24c C19c 0(3)
C22c C23c C24c C27c 177.5(17)
C10d P1d C1d C2d 109.5(14)
C10d P1d C1d C6d -69.7(15)
C19d P1d C1d C2d -18.9(17)
C19d P1d C1d C6d 161.9(13)
C28d P1d C1d C2d -135.3(14)
C28d P1d C1d C6d 45.4(15)
C1d P1d C10d C11d -13.5(16)
C1d P1d C10d C15d 161.4(11)
C19d P1d C10d C11d 115.7(14)
C19d P1d C10d C15d -69.3(13)
C28d P1d C10d C11d -128.1(14)
C28d P1d C10d C15d 46.9(13)
C1d P1d C19d C20d 111.4(14)
C1d P1d C19d C24d -72.1(14)
C10d P1d C19d C20d -17.3(16)
C10d P1d C19d C24d 159.2(12)
C28d P1d C19d C20d -133.1(14)
C28d P1d C19d C24d 43.4(14)
P1d C1d C2d C3d 170.8(14)
P1d C1d C2d C7d -7(3)
C6d C1d C2d C3d -10(3)
C6d C1d C2d C7d 171.8(17)
P1d C1d C6d C5d -172.2(14)
P1d C1d C6d C9d 6(3)
C2d C1d C6d C5d 9(3)
C2d C1d C6d C9d -173.0(17)
C1d C2d C3d C4d 5(3)
C7d C2d C3d C4d -176.3(18)
C2d C3d C4d C5d 0(3)
C2d C3d C4d C8d -179.2(19)
C3d C4d C5d C6d -2(3)
C8d C4d C5d C6d 177.8(19)
C4d C5d C6d C1d -3(3)
C4d C5d C6d C9d 178.7(19)
P1d C10d C11d C12d 174.2(12)
P1d C10d C11d C16d -13(3)
C15d C10d C11d C12d 0(3)
C15d C10d C11d C16d 172.3(14)
P1d C10d C15d C14d -174.6(12)
P1d C10d C15d C18d 10(3)
C11d C10d C15d C14d 0(3)
C11d C10d C15d C18d -175.1(15)
C10d C11d C12d C13d 0(3)
C16d C11d C12d C13d -173.0(16)
C11d C12d C13d C14d 0(3)
C11d C12d C13d C17d -179.6(17)
C12d C13d C14d C15d 0(3)
C17d C13d C14d C15d 179.9(17)
C13d C14d C15d C10d 0(3)
C13d C14d C15d C18d 175.7(16)
P1d C19d C20d C21d 171.0(12)
P1d C19d C20d C25d -10(3)
C24d C19d C20d C21d -5(3)
C24d C19d C20d C25d 173.3(15)
P1d C19d C24d C23d -171.0(12)
P1d C19d C24d C27d 13(2)
C20d C19d C24d C23d 6(3)
C20d C19d C24d C27d -170.6(15)
C19d C20d C21d C22d -1(3)
C25d C20d C21d C22d 179.9(15)
C20d C21d C22d C23d 7(3)
C20d C21d C22d C26d -179.7(15)
C21d C22d C23d C24d -7(3)
C26d C22d C23d C24d -180.0(15)
C22d C23d C24d C19d 0(3)
C22d C23d C24d C27d 177.4(15)
C3e O2e C1e O1e 14(4)
C3e O2e C1e C2e 175(3)
C1e O2e C3e C4e 175(3)
C3f O2f C1f O1f 33(4)
C3f O2f C1f C2f -169(3)
C1f O2f C3f C4f -143(3)
C3g O2g C1g O1g 34(5)
C3g O2g C1g C2g -173(3)
C1g O2g C3g C4g -155(3)
C1h C2h C3h C4h -179(3)
C2h C3h C4h C5h 176(3)
C3h C4h C5h C6h 180(4)
